data_7228906
loop_
_publ_author_name
'Ptak, Maciej'
'Pasi\'nska, Katarzyna'
'G\/luchowski, Pawe\/l'
'Lukowiak, Anna'
'Ciupa, Aneta'

_publ_section_title
;
 Structural, optical and phonon properties of formate-based MOF phosphors
 with ethylammonium cation
;
_journal_name_full 'Phys. Chem. Chem. Phys.'
_journal_paper_doi 10.1039/C7CP04005A
_journal_year 2017
_chemical_formula_moiety 'C4 H4 Eu0.08 O8 Y0.92, C2 H8 N'
_chemical_formula_sum 'C6 H12 Eu0.08 N O8 Y0.92'
_chemical_formula_weight 320.12
_space_group_crystal_system monoclinic
_space_group_IT_number 4
_space_group_name_Hall 'P 2yb'
_space_group_name_H-M_alt 'P 1 21 1'
_symmetry_space_group_name_Hall 'P 2yb'
_symmetry_space_group_name_H-M 'P 1 21 1'
_atom_sites_solution_hydrogens geom
_atom_sites_solution_primary iterative
_audit_creation_date 2017-05-10
_audit_creation_method
;
Olex2 1.2
(compiled 2017.03.28 svn.r3405 for OlexSys, GUI svn.r5335)
;
_audit_update_record
;
2017-06-14 deposited with the CCDC.
2017-08-14 downloaded from the CCDC.
;
_cell_angle_alpha 90
_cell_angle_beta 102.45(3)
_cell_angle_gamma 90
_cell_formula_units_Z 2
_cell_length_a 6.663(3)
_cell_length_b 8.658(3)
_cell_length_c 9.716(3)
_cell_measurement_reflns_used 6945
_cell_measurement_temperature 293(2)
_cell_measurement_theta_max 28.9120
_cell_measurement_theta_min 3.1350
_cell_volume 547.3(4)
_computing_cell_refinement 'CrysAlisPro 1.171.38.43 (Rigaku OD, 2015)'
_computing_data_collection 'CrysAlisPro 1.171.38.43 (Rigaku OD, 2015)'
_computing_data_reduction 'CrysAlisPro 1.171.38.43 (Rigaku OD, 2015)'
_computing_molecular_graphics 'Olex2 (Dolomanov et al., 2009)'
_computing_publication_material 'Olex2 (Dolomanov et al., 2009)'
_computing_structure_refinement 'ShelXL (Sheldrick, 2015)'
_computing_structure_solution 'olex2.solve (Bourhis et al., 2015)'
_diffrn_ambient_temperature 293(2)
_diffrn_detector 'CCD plate'
_diffrn_detector_area_resol_mean 10.6249
_diffrn_detector_type Atlas
_diffrn_measured_fraction_theta_full 0.998
_diffrn_measured_fraction_theta_max 0.998
_diffrn_measurement_details
;
List of Runs (angles in degrees, time in seconds):

  # Type    Start    End  Width  t~exp~   \w     \q     \k     \f   Frames
#--------------------------------------------------------------------------
  1  \w    -22.00  94.00   1.00    2.35    --   12.43  77.00 -30.00  116
  2  \w    -22.00  94.00   1.00    2.35    --   12.43  77.00-180.00  116
  3  \w    -48.00  68.00   1.00    2.35    --  -13.52  77.00  60.00  116
  4  \w    -25.00  55.00   1.00    2.35    --   12.43 -99.00-150.00   80
  5  \w     35.00 104.00   1.00    2.35    --   12.43 178.00  90.00   69
  6  \w      9.00  80.00   1.00    2.35    --   12.43-142.00 -54.00   71
  7  \w    -93.00 -16.00   1.00    2.35    --  -13.52 156.00-162.54   77
  8  \w   -105.00 -35.00   1.00    2.35    --  -13.52-178.00  60.00   70
  9  \w    -91.00  15.00   1.00    2.35    --  -13.52 -37.00  30.00  106
;
_diffrn_measurement_device 'four-circle diffractometer'
_diffrn_measurement_device_type 'Xcalibur, Atlas'
_diffrn_measurement_method '\w scans'
_diffrn_orient_matrix_type 'CrysAlisPro convention (1999,Acta A55,543-557)'
_diffrn_orient_matrix_UB_11 0.0044127000
_diffrn_orient_matrix_UB_12 -0.0735371000
_diffrn_orient_matrix_UB_13 -0.0313937000
_diffrn_orient_matrix_UB_21 0.0218386000
_diffrn_orient_matrix_UB_22 0.0358379000
_diffrn_orient_matrix_UB_23 -0.0607588000
_diffrn_orient_matrix_UB_31 0.1067296000
_diffrn_orient_matrix_UB_32 -0.0043117000
_diffrn_orient_matrix_UB_33 0.0302022000
_diffrn_radiation_monochromator graphite
_diffrn_radiation_probe x-ray
_diffrn_radiation_type MoK\a
_diffrn_radiation_wavelength 0.71073
_diffrn_reflns_av_R_equivalents 0.0364
_diffrn_reflns_av_unetI/netI 0.0292
_diffrn_reflns_Laue_measured_fraction_full 0.998
_diffrn_reflns_Laue_measured_fraction_max 0.998
_diffrn_reflns_limit_h_max 8
_diffrn_reflns_limit_h_min -8
_diffrn_reflns_limit_k_max 10
_diffrn_reflns_limit_k_min -10
_diffrn_reflns_limit_l_max 11
_diffrn_reflns_limit_l_min -11
_diffrn_reflns_number 10805
_diffrn_reflns_point_group_measured_fraction_full 0.998
_diffrn_reflns_point_group_measured_fraction_max 0.999
_diffrn_reflns_theta_full 25.242
_diffrn_reflns_theta_max 25.996
_diffrn_reflns_theta_min 3.185
_diffrn_source 'fine-focus sealed X-ray tube'
_diffrn_source_type 'Enhance (Mo) X-ray Source'
_exptl_absorpt_coefficient_mu 5.388
_exptl_absorpt_correction_T_max 0.576
_exptl_absorpt_correction_T_min 0.331
_exptl_absorpt_correction_type analytical
_exptl_absorpt_process_details
;
CrysAlisPro 1.171.38.43 (Rigaku Oxford Diffraction, 2015)
Analytical numeric absorption correction using a multifaceted crystal
            model based on expressions derived by R.C. Clark & J.S. Reid.
(Clark, R. C. & Reid, J. S. (1995). Acta Cryst. A51, 887-897)
Empirical absorption correction using spherical harmonics,
 implemented in SCALE3 ABSPACK scaling algorithm.
;
_exptl_crystal_colour colourless
_exptl_crystal_density_diffrn 1.942
_exptl_crystal_description block
_exptl_crystal_F_000 320
_exptl_crystal_size_max 0.305
_exptl_crystal_size_mid 0.153
_exptl_crystal_size_min 0.117
_refine_diff_density_max 0.316
_refine_diff_density_min -0.322
_refine_diff_density_rms 0.061
_refine_ls_abs_structure_details
;
 Flack x determined using 897 quotients [(I+)-(I-)]/[(I+)+(I-)]
 (Parsons, Flack and Wagner, Acta Cryst. B69 (2013) 249-259).
;
_refine_ls_abs_structure_Flack -0.062(4)
_refine_ls_extinction_coef 0.036(2)
_refine_ls_extinction_expression Fc^*^=kFc[1+0.001xFc^2^\l^3^/sin(2\q)]^-1/4^
_refine_ls_extinction_method 'SHELXL-2014/7 (Sheldrick 2014'
_refine_ls_goodness_of_fit_ref 1.073
_refine_ls_hydrogen_treatment constr
_refine_ls_matrix_type full
_refine_ls_number_parameters 148
_refine_ls_number_reflns 2136
_refine_ls_number_restraints 1
_refine_ls_restrained_S_all 1.073
_refine_ls_R_factor_all 0.0226
_refine_ls_R_factor_gt 0.0201
_refine_ls_shift/su_max 0.000
_refine_ls_shift/su_mean 0.000
_refine_ls_structure_factor_coef Fsqd
_refine_ls_weighting_details 'w=1/[\s^2^(Fo^2^)+(0.0180P)^2^+0.3140P] where P=(Fo^2^+2Fc^2^)/3'
_refine_ls_weighting_scheme calc
_refine_ls_wR_factor_gt 0.0447
_refine_ls_wR_factor_ref 0.0455
_reflns_Friedel_coverage 0.870
_reflns_Friedel_fraction_full 0.999
_reflns_Friedel_fraction_max 0.999
_reflns_number_gt 2024
_reflns_number_total 2136
_reflns_threshold_expression 'I > 2\s(I)'
_cod_data_source_file c7cp04005a2.cif
_cod_data_source_block EtAYEu_293K
_cod_database_code 7228906
_shelx_shelxl_version_number 2014/7
_chemical_oxdiff_formula 'C6 H12 N1 O8 Y0.95 Eu0.05'
_shelx_space_group_comment
;
The symmetry employed for this shelxl refinement is uniquely defined
by the following loop, which should always be used as a source of
symmetry information in preference to the above space-group names.
They are only intended as comments.
;
_reflns_odcompleteness_completeness 99.83
_reflns_odcompleteness_iscentric 1
_reflns_odcompleteness_theta 26.32
_olex2_refinement_description
;
1. Fixed Uiso
 At 1.2 times of:
  All C(H) groups, All C(H,H) groups, All C(H,H,H) groups, All N(H,H,H) groups
2. Shared sites
{Y1, Eu1}
3. Uiso/Uaniso restraints and constraints
Uanis(Y1) = Uanis(Eu1)
4. Others
 Fixed Sof: Y1(0.92) Eu1(0.08)
5.a Secondary CH2 refined with riding coordinates:
 C5(H5A,H5B)
5.b Aromatic/amide H refined with riding coordinates:
 C1(H1), C2(H2), C3(H3), C4(H4)
5.c Idealised Me refined as rotating group:
 C6(H6A,H6B,H6C), N1(H1A,H1B,H1C)
;
_olex2_date_sample_data_collection 2017-01-17
_olex2_submission_special_instructions 'No special instructions were received'
_oxdiff_exptl_absorpt_empirical_details
;
Empirical correction (ABSPACK) includes:
- Absorption correction using spherical harmonics
- Frame scaling
;
_oxdiff_exptl_absorpt_empirical_full_max 1.125
_oxdiff_exptl_absorpt_empirical_full_min 0.918

loop_
_space_group_symop_operation_xyz
'x, y, z'
'-x, y+1/2, -z'

loop_
_atom_site_label
_atom_site_type_symbol
_atom_site_fract_x
_atom_site_fract_y
_atom_site_fract_z
_atom_site_U_iso_or_equiv
_atom_site_adp_type
_atom_site_occupancy
_atom_site_site_symmetry_order
_atom_site_calc_flag
_atom_site_refinement_flags_posn
_atom_site_refinement_flags_occupancy
Y1 Y -0.10588(4) -0.22514(4) -0.27126(3) 0.01226(13) Uani 0.92 1 d . P
Eu1 Eu -0.10588(4) -0.22514(4) -0.27126(3) 0.01226(13) Uani 0.08 1 d . P
O1 O -0.0729(5) -0.4520(4) -0.1271(3) 0.0198(7) Uani 1 1 d . .
O2 O -0.0008(5) -0.6122(4) 0.0537(3) 0.0238(8) Uani 1 1 d . .
O3 O -0.1417(5) -0.4180(4) -0.4340(3) 0.0296(9) Uani 1 1 d . .
O4 O -0.0606(5) -0.5796(5) -0.5892(4) 0.0316(9) Uani 1 1 d . .
O5 O -0.4245(4) -0.2956(4) -0.2292(3) 0.0271(8) Uani 1 1 d . .
O6 O -0.7554(5) -0.3016(4) -0.2218(4) 0.0291(8) Uani 1 1 d . .
O7 O -0.3759(5) -0.1225(4) -0.4798(3) 0.0244(7) Uani 1 1 d . .
O8 O -0.2824(5) 0.0272(4) -0.2947(3) 0.0251(8) Uani 1 1 d . .
C1 C 0.0249(9) -0.4927(7) -0.0090(7) 0.0192(13) Uani 1 1 d . .
H1 H 0.1276 -0.4263 0.0366 0.023 Uiso 1 1 calc R .
C2 C -0.0453(9) -0.5108(9) -0.4805(7) 0.059(3) Uani 1 1 d . .
H2 H 0.0739 -0.5378 -0.4159 0.070 Uiso 1 1 calc R .
C3 C -0.5981(7) -0.2465(9) -0.2408(5) 0.0325(15) Uani 1 1 d . .
H3 H -0.6124 -0.1444 -0.2710 0.039 Uiso 1 1 calc R .
C4 C -0.3843(7) 0.0011(6) -0.4177(5) 0.0248(11) Uani 1 1 d . .
H4 H -0.4699 0.0785 -0.4638 0.030 Uiso 1 1 calc R .
C5 C -0.5291(10) -0.6656(6) -0.1350(6) 0.0404(14) Uani 1 1 d . .
H5A H -0.4453 -0.6828 -0.0414 0.048 Uiso 1 1 calc R .
H5B H -0.5960 -0.5662 -0.1348 0.048 Uiso 1 1 calc R .
C6 C -0.6862(12) -0.7868(8) -0.1667(9) 0.069(2) Uani 1 1 d . .
H6A H -0.7763 -0.7793 -0.1020 0.083 Uiso 1 1 calc GR .
H6B H -0.6209 -0.8862 -0.1573 0.083 Uiso 1 1 calc GR .
H6C H -0.7641 -0.7741 -0.2613 0.083 Uiso 1 1 calc GR .
N1 N -0.3949(6) -0.6621(5) -0.2380(4) 0.0262(10) Uani 1 1 d . .
H1A H -0.2966 -0.5919 -0.2116 0.031 Uiso 1 1 calc GR .
H1B H -0.4693 -0.6376 -0.3227 0.031 Uiso 1 1 calc GR .
H1C H -0.3381 -0.7546 -0.2418 0.031 Uiso 1 1 calc GR .

loop_
_atom_site_aniso_label
_atom_site_aniso_U_11
_atom_site_aniso_U_22
_atom_site_aniso_U_33
_atom_site_aniso_U_23
_atom_site_aniso_U_13
_atom_site_aniso_U_12
Y1 0.01230(18) 0.01215(18) 0.01244(18) 0.0000(3) 0.00288(11) 0.0003(3)
Eu1 0.01230(18) 0.01215(18) 0.01244(18) 0.0000(3) 0.00288(11) 0.0003(3)
O1 0.0185(16) 0.0197(18) 0.0199(17) 0.0084(14) 0.0013(13) -0.0002(14)
O2 0.0319(18) 0.0180(18) 0.0190(17) 0.0094(14) -0.0003(14) -0.0011(14)
O3 0.0267(19) 0.033(2) 0.0273(18) -0.0206(16) 0.0022(15) 0.0053(16)
O4 0.0234(19) 0.040(2) 0.032(2) -0.0232(17) 0.0065(16) 0.0015(16)
O5 0.0128(16) 0.0320(19) 0.038(2) 0.0121(16) 0.0090(14) 0.0039(14)
O6 0.0124(16) 0.038(2) 0.039(2) 0.0200(16) 0.0106(15) 0.0050(15)
O7 0.0269(18) 0.0228(19) 0.0215(17) -0.0029(14) 0.0007(14) 0.0015(15)
O8 0.0278(18) 0.0217(18) 0.0226(17) -0.0032(14) -0.0020(14) 0.0051(15)
C1 0.021(3) 0.016(3) 0.018(2) 0.001(2) -0.003(2) -0.003(2)
C2 0.030(4) 0.091(7) 0.049(4) -0.045(4) -0.006(3) 0.023(4)
C3 0.019(2) 0.025(4) 0.054(3) 0.016(3) 0.011(2) 0.005(3)
C4 0.022(3) 0.024(3) 0.026(3) 0.010(2) 0.001(2) 0.008(2)
C5 0.062(4) 0.031(3) 0.031(3) -0.005(2) 0.017(3) 0.001(3)
C6 0.083(5) 0.058(5) 0.086(6) -0.028(4) 0.061(5) -0.032(4)
N1 0.029(2) 0.0195(19) 0.026(2) 0.0023(16) -0.0033(18) -0.0040(17)

loop_
_atom_type_symbol
_atom_type_description
_atom_type_scat_dispersion_real
_atom_type_scat_dispersion_imag
_atom_type_scat_source
C C 0.0033 0.0016 'International Tables Vol C Tables 4.2.6.8 and 6.1.1.4'
H H 0.0000 0.0000 'International Tables Vol C Tables 4.2.6.8 and 6.1.1.4'
Eu Eu -0.1578 3.6682 'International Tables Vol C Tables 4.2.6.8 and 6.1.1.4'
N N 0.0061 0.0033 'International Tables Vol C Tables 4.2.6.8 and 6.1.1.4'
O O 0.0106 0.0060 'International Tables Vol C Tables 4.2.6.8 and 6.1.1.4'
Y Y -2.7962 3.5667 'International Tables Vol C Tables 4.2.6.8 and 6.1.1.4'

loop_
_exptl_crystal_face_index_h
_exptl_crystal_face_index_k
_exptl_crystal_face_index_l
_exptl_crystal_face_perp_dist
0 4 -5 0.0553
0 -5 -1 0.1122
0 0 -1 0.1027
5 2 0 0.0956
0 -1 1 0.0601
-5 -1 1 0.1486
0 1 1 0.0383
0 5 1 0.0454
0 -4 -5 0.1113
0 1 5 0.0520

loop_
_geom_angle_atom_site_label_1
_geom_angle_atom_site_label_2
_geom_angle_atom_site_label_3
_geom_angle
_geom_angle_site_symmetry_1
_geom_angle_site_symmetry_3
O1 Y1 O7 135.03(11) . .
O1 Y1 O8 139.63(11) . .
O2 Y1 O1 80.80(11) 2 .
O2 Y1 O4 102.46(13) 2 2_554
O2 Y1 O5 93.62(12) 2 .
O2 Y1 O6 80.60(13) 2 1_655
O2 Y1 O7 127.25(11) 2 .
O2 Y1 O8 75.82(11) 2 .
O3 Y1 O1 77.71(13) . .
O3 Y1 O2 156.38(12) . 2
O3 Y1 O4 89.10(14) . 2_554
O3 Y1 O5 88.08(13) . .
O3 Y1 O6 83.55(13) . 1_655
O3 Y1 O7 75.78(12) . .
O3 Y1 O8 127.49(11) . .
O4 Y1 O1 142.92(12) 2_554 .
O4 Y1 O5 145.05(11) 2_554 .
O4 Y1 O6 72.20(12) 2_554 1_655
O4 Y1 O7 71.92(11) 2_554 .
O4 Y1 O8 75.03(13) 2_554 .
O5 Y1 O1 69.80(11) . .
O5 Y1 O6 141.78(12) . 1_655
O5 Y1 O7 73.63(11) . .
O5 Y1 O8 79.27(12) . .
O6 Y1 O1 71.98(11) 1_655 .
O6 Y1 O7 138.52(11) 1_655 .
O6 Y1 O8 133.91(12) 1_655 .
O8 Y1 O7 51.72(10) . .
C1 O1 Y1 137.4(4) . .
Y1 O2 Eu1 0.000(1) 2_545 2_545
C1 O2 Y1 139.9(4) . 2_545
C1 O2 Eu1 139.9(4) . 2_545
C2 O3 Y1 141.5(4) . .
Eu1 O4 Y1 0.0 2_544 2_544
C2 O4 Y1 146.2(4) . 2_544
C2 O4 Eu1 146.2(4) . 2_544
C3 O5 Y1 141.1(4) . .
Eu1 O6 Y1 0.0 1_455 1_455
C3 O6 Y1 135.3(4) . 1_455
C3 O6 Eu1 135.3(4) . 1_455
C4 O7 Y1 90.7(3) . .
C4 O8 Y1 94.5(3) . .
O2 C1 O1 126.5(6) . .
O3 C2 O4 136.7(7) . .
O6 C3 O5 133.8(7) . .
O7 C4 O8 123.1(4) . .
C6 C5 N1 112.4(5) . .

loop_
_geom_bond_atom_site_label_1
_geom_bond_atom_site_label_2
_geom_bond_distance
_geom_bond_site_symmetry_2
Y1 O1 2.395(3) .
Y1 O2 2.298(3) 2
Y1 O3 2.276(3) .
Y1 O4 2.303(3) 2_554
Y1 O5 2.328(3) .
Y1 O6 2.375(3) 1_655
Y1 O7 2.561(3) .
Y1 O8 2.468(3) .
O1 C1 1.242(7) .
O2 Y1 2.298(3) 2_545
O2 Eu1 2.298(3) 2_545
O2 C1 1.231(7) .
O3 C2 1.178(7) .
O4 Y1 2.303(3) 2_544
O4 Eu1 2.303(3) 2_544
O4 C2 1.198(7) .
O5 C3 1.215(6) .
O6 Y1 2.375(3) 1_455
O6 Eu1 2.375(3) 1_455
O6 C3 1.201(6) .
O7 C4 1.236(6) .
O8 C4 1.261(6) .
C5 C6 1.467(8) .
C5 N1 1.480(7) .

loop_
_geom_hbond_atom_site_label_D
_geom_hbond_atom_site_label_H
_geom_hbond_atom_site_label_A
_geom_hbond_distance_DH
_geom_hbond_distance_HA
_geom_hbond_distance_DA
_geom_hbond_angle_DHA
_geom_hbond_site_symmetry_A
N1 H1A O1 0.89 1.96 2.842(5) 171.8 .
N1 H1B O7 0.89 1.98 2.857(5) 169.5 2_444
N1 H1C O8 0.89 2.01 2.878(5) 163.4 1_545

loop_
_exptl_oxdiff_crystal_face_indexfrac_h
_exptl_oxdiff_crystal_face_indexfrac_k
_exptl_oxdiff_crystal_face_indexfrac_l
_exptl_oxdiff_crystal_face_x
_exptl_oxdiff_crystal_face_y
_exptl_oxdiff_crystal_face_z
0.0009 3.9973 -4.9981 -0.1370 0.4470 -0.1681
-0.0002 -4.9977 -0.9983 0.3989 -0.1185 -0.0086
0.0001 -0.0002 -0.9994 0.0314 0.0607 -0.0302
4.9979 1.9992 -0.0010 -0.1249 0.1809 0.5248
-0.0002 -0.9994 0.9997 0.0421 -0.0966 0.0345
-4.9979 -0.9996 1.0002 0.0201 -0.2057 -0.4989
-0.0001 0.9997 0.9992 -0.1049 -0.0249 0.0259
0.0002 4.9977 0.9983 -0.3989 0.1185 0.0086
0.0003 -3.9988 -4.9963 0.4509 0.1603 -0.1336
-0.0005 1.0003 4.9970 -0.2304 -0.2678 0.1466
